data_4510157
loop_
_publ_author_name
'Zhao, Jun-Wei'
'Zhang, Jing-Li'
'Li, Yan-Zhou'
'Cao, Jing'
'Chen, Li-Juan'

_publ_section_title
;
 Novel One-Dimensional Organic--Inorganic Polyoxometalate Hybrids
 Constructed from Heteropolymolybdate Units and Copper--Aminoacid
 Complexes
;
_journal_issue 3
_journal_name_full 'Crystal Growth &amp; Design'
_journal_page_first 1467
_journal_paper_doi 10.1021/cg500019g
_journal_volume 14
_journal_year 2014
_chemical_formula_sum 'C24 H64 As6 Cu3 Mo6 N16 O42'
_chemical_formula_weight 2464.72
_chemical_name_systematic
; 
 ? 
;
_space_group_IT_number 2
_symmetry_cell_setting triclinic
_symmetry_space_group_name_Hall '-P 1'
_symmetry_space_group_name_H-M 'P -1'
_atom_sites_solution_hydrogens geom
_atom_sites_solution_primary direct
_atom_sites_solution_secondary difmap
_audit_creation_method SHELXL-97
_cell_angle_alpha 104.168(2)
_cell_angle_beta 96.189(2)
_cell_angle_gamma 95.169(2)
_cell_formula_units_Z 1
_cell_length_a 10.3413(13)
_cell_length_b 11.9522(16)
_cell_length_c 13.6997(17)
_cell_measurement_reflns_used 5661
_cell_measurement_temperature 296(2)
_cell_measurement_theta_max 25.00
_cell_measurement_theta_min 2.03
_cell_volume 1620.3(4)
_computing_cell_refinement 'Bruker XSCANS'
_computing_data_collection 'Bruker XSCANS'
_computing_data_reduction 'Bruker SHELXTL'
_computing_molecular_graphics 'Bruker SHELXTL'
_computing_publication_material 'Bruker SHELXTL'
_computing_structure_refinement 'SHELXL-97 (Sheldrick, 1997)'
_computing_structure_solution 'SHELXS-97 (Sheldrick, 1990)'
_diffrn_ambient_temperature 296(2)
_diffrn_detector_area_resol_mean none
_diffrn_measured_fraction_theta_full 0.992
_diffrn_measured_fraction_theta_max 0.992
_diffrn_measurement_device_type 'Bruker apex II'
_diffrn_measurement_method '\w scans'
_diffrn_radiation_monochromator graphite
_diffrn_radiation_source 'fine-focus sealed tube'
_diffrn_radiation_type MoK\a
_diffrn_radiation_wavelength 0.71073
_diffrn_reflns_av_R_equivalents 0.0269
_diffrn_reflns_av_sigmaI/netI 0.0537
_diffrn_reflns_limit_h_max 12
_diffrn_reflns_limit_h_min -12
_diffrn_reflns_limit_k_max 14
_diffrn_reflns_limit_k_min -13
_diffrn_reflns_limit_l_max 16
_diffrn_reflns_limit_l_min -10
_diffrn_reflns_number 8296
_diffrn_reflns_theta_full 25.00
_diffrn_reflns_theta_max 25.00
_diffrn_reflns_theta_min 2.03
_diffrn_standards_decay_% none
_diffrn_standards_interval_count none
_diffrn_standards_interval_time none
_diffrn_standards_number none
_exptl_absorpt_coefficient_mu 5.237
_exptl_absorpt_correction_T_max 0.4879
_exptl_absorpt_correction_T_min 0.2065
_exptl_absorpt_correction_type multi-scan
_exptl_absorpt_process_details SADABS
_exptl_crystal_colour blue
_exptl_crystal_density_diffrn 2.526
_exptl_crystal_density_method 'not measured'
_exptl_crystal_description prism
_exptl_crystal_F_000 1192
_exptl_crystal_size_max 0.44
_exptl_crystal_size_mid 0.25
_exptl_crystal_size_min 0.16
_refine_diff_density_max 2.105
_refine_diff_density_min -1.958
_refine_diff_density_rms 0.168
_refine_ls_extinction_method none
_refine_ls_goodness_of_fit_ref 1.089
_refine_ls_hydrogen_treatment constr
_refine_ls_matrix_type full
_refine_ls_number_parameters 343
_refine_ls_number_reflns 5661
_refine_ls_number_restraints 8
_refine_ls_restrained_S_all 1.169
_refine_ls_R_factor_all 0.0678
_refine_ls_R_factor_gt 0.0576
_refine_ls_shift/su_max 0.000
_refine_ls_shift/su_mean 0.000
_refine_ls_structure_factor_coef Fsqd
_refine_ls_weighting_details 'calc w=1/[\s^2^(Fo^2^)+(0.0557P)^2^+19.9518P] where P=(Fo^2^+2Fc^2^)/3'
_refine_ls_weighting_scheme calc
_refine_ls_wR_factor_gt 0.1554
_refine_ls_wR_factor_ref 0.1596
_reflns_number_gt 4681
_reflns_number_total 5661
_reflns_threshold_expression >2sigma(I)
_cod_data_source_file cg500019g_si_002.cif
_cod_data_source_block 1
_cod_depositor_comments
;
The following automatic conversions were performed:

'_symmetry_cell_setting' value 'Triclinic' changed to 'triclinic'
according to
/usr/data/users/saulius/crontab/automatic-downloads/current/ACS/lib/dictionaries/cif_core.dic
dictionary named 'cif_core.dic' version 2.4.2 from 2011-04-26.

Automatic conversion script
Id: cif_fix_values 2281 2013-09-26 08:29:07Z andrius 
;
_cod_original_sg_symbol_H-M P-1
_cod_database_code 4510157

loop_
_symmetry_equiv_pos_as_xyz
'x, y, z'
'-x, -y, -z'

loop_
_atom_site_label
_atom_site_type_symbol
_atom_site_fract_x
_atom_site_fract_y
_atom_site_fract_z
_atom_site_U_iso_or_equiv
_atom_site_adp_type
_atom_site_occupancy
_atom_site_symmetry_multiplicity
_atom_site_calc_flag
_atom_site_refinement_flags
Mo2 Mo 0.33064(8) 0.56947(8) 0.19535(6) 0.0266(2) Uani 1 1 d .
Mo3 Mo 0.30924(10) 0.71431(8) 0.01663(7) 0.0340(3) Uani 1 1 d .
Mo1 Mo 0.51979(9) 0.35584(8) 0.17908(7) 0.0291(2) Uani 1 1 d .
As1 As 0.34698(13) 0.22169(10) -0.05809(10) 0.0420(3) Uani 1 1 d .
As2 As 0.32547(11) 0.35946(11) -0.23269(8) 0.0382(3) Uani 1 1 d .
As3 As 0.16030(10) 0.42666(11) -0.04213(8) 0.0358(3) Uani 1 1 d .
Cu1 Cu 0.5000 0.5000 0.0000 0.0209(3) Uani 1 2 d S
O1 O 0.4683(8) 0.2109(7) 0.1625(7) 0.050(2) Uani 1 1 d .
O1W O 0.235(3) 0.060(2) 0.145(2) 0.096(8) Uiso 0.50 1 d P
O1W' O 0.302(2) 0.0253(19) 0.1918(17) 0.072(6) Uiso 0.50 1 d P
O2W O 0.996(3) 0.140(2) 0.092(2) 0.087(7) Uiso 0.50 1 d P
O2W' O 0.946(2) 0.092(2) 0.0519(18) 0.073(6) Uiso 0.50 1 d P
O2 O 0.5826(8) 0.4067(9) 0.3046(6) 0.050(2) Uani 1 1 d .
O3 O 0.4780(7) 0.3325(6) 0.0060(5) 0.0296(15) Uani 1 1 d .
O4 O 0.3514(6) 0.4082(6) 0.1779(5) 0.0268(15) Uiso 1 1 d .
O5 O 0.1664(8) 0.5579(7) 0.1954(6) 0.0422(19) Uani 1 1 d .
O6 O 0.3946(8) 0.6260(7) 0.3198(5) 0.0388(18) Uani 1 1 d .
O7 O 0.3036(6) 0.5226(6) 0.0221(5) 0.0264(15) Uani 1 1 d .
O8 O 0.3609(7) 0.7114(6) 0.1540(5) 0.0329(16) Uani 1 1 d .
O9 O 0.3653(9) 0.8583(7) 0.0311(7) 0.049(2) Uani 1 1 d .
O10 O 0.1448(8) 0.7070(8) 0.0107(7) 0.056(2) Uani 1 1 d .
O11 O 0.3159(7) 0.6521(6) -0.1261(5) 0.0327(16) Uani 1 1 d .
O12 O 0.1953(7) 0.4129(7) -0.1693(5) 0.0390(18) Uani 1 1 d .
O13 O 0.4599(7) 0.4586(6) -0.1557(5) 0.0286(15) Uani 1 1 d .
O14 O 0.2091(7) 0.2936(7) -0.0238(6) 0.0428(19) Uani 1 1 d .
O15 O 0.3445(7) 0.2371(7) -0.1837(6) 0.0431(19) Uani 1 1 d .
O16 O 0.5072(7) 0.8944(7) 0.4103(6) 0.0411(19) Uani 1 1 d .
O18 O 0.1926(7) 0.7340(8) 0.4591(6) 0.045(2) Uani 1 1 d .
Cu2 Cu 0.35062(12) 0.80654(11) 0.42927(9) 0.0366(3) Uani 1 1 d G
O17 O 0.7183(2) 0.9459(3) 0.4738(4) 0.049(2) Uani 1 1 d G
H17A H 0.7110 0.9927 0.4392 0.073 Uiso 1 1 calc R
O19 O -0.0242(2) 0.7091(3) 0.4221(4) 0.066(3) Uani 1 1 d G
H19A H -0.0166 0.6683 0.4621 0.099 Uiso 1 1 calc R
C1 C 0.61143(16) 0.8861(2) 0.4657(2) 0.037(2) Uiso 1 1 d G
C2 C 0.60204(16) 0.79210(16) 0.52020(14) 0.080(5) Uiso 1 1 d G
H2A H 0.5860 0.7327 0.4553 0.096 Uiso 1 1 calc R
C3 C 0.7013(2) 0.7414(2) 0.55136(17) 0.105(8) Uani 1 1 d G
H3A H 0.7522 0.8027 0.6051 0.126 Uiso 1 1 calc R
H3B H 0.7527 0.7304 0.4953 0.126 Uiso 1 1 calc R
C4 C 0.7131(2) 0.6415(3) 0.5865(2) 0.078(4) Uani 1 1 d GDU
H4A H 0.6696 0.6574 0.6468 0.094 Uiso 1 1 calc R
H4B H 0.6532 0.5828 0.5365 0.094 Uiso 1 1 calc R
C5 C 0.8075(3) 0.5817(3) 0.6113(3) 0.086(5) Uiso 1 1 d GD
H5C H 0.7825 0.5008 0.5749 0.103 Uiso 1 1 calc R
H5D H 0.8108 0.5860 0.6832 0.103 Uiso 1 1 calc R
C6 C 1.0461(4) 0.6115(4) 0.6538(3) 0.048(3) Uani 1 1 d G
C7 C 0.08465(16) 0.7504(2) 0.4116(2) 0.040(3) Uani 1 1 d G
H7A H 0.0901 0.6818 0.3564 0.048 Uiso 1 1 calc R
C8 C 0.09209(18) 0.82579(16) 0.33949(15) 0.078(6) Uani 1 1 d GD
H8C H 0.0959 0.8963 0.3948 0.093 Uiso 1 1 calc R
C9 C -0.0012(2) 0.8566(2) 0.28740(17) 0.071 Uiso 1 1 d GD
H9A H -0.0711 0.8625 0.3296 0.085 Uiso 1 1 calc R
H9B H -0.0300 0.7890 0.2310 0.085 Uiso 1 1 calc R
C10 C -0.0076(2) 0.9525(3) 0.2432(2) 0.071 Uiso 1 1 d G
H10A H -0.0612 0.9256 0.1774 0.085 Uiso 1 1 calc R
H10B H 0.0800 0.9773 0.2315 0.085 Uiso 1 1 calc R
C11 C -0.0621(3) 1.0582(3) 0.3042(3) 0.088(6) Uani 1 1 d G
H11A H -0.0140 1.0819 0.3722 0.106 Uiso 1 1 calc R
H11B H -0.0479 1.1219 0.2728 0.106 Uiso 1 1 calc R
C12 C -0.3039(4) 1.0469(3) 0.2422(3) 0.046(3) Uani 1 1 d G
N1 N 0.46612(15) 0.7655(2) 0.53853(12) 0.041(2) Uani 1 1 d G
H1B H 0.4534 0.8076 0.6001 0.050 Uiso 1 1 calc R
H1C H 0.4488 0.6896 0.5359 0.050 Uiso 1 1 calc R
N2 N 0.9395(3) 0.6156(3) 0.5925(3) 0.059(3) Uani 1 1 d G
H2B H 0.9487 0.6395 0.5390 0.071 Uiso 1 1 calc R
N3 N 1.0432(4) 0.5799(4) 0.7386(3) 0.065(3) Uani 1 1 d G
H3C H 0.9693 0.5604 0.7570 0.078 Uiso 1 1 calc R
H3D H 1.1151 0.5786 0.7760 0.078 Uiso 1 1 calc R
N4 N 1.1630(4) 0.6455(4) 0.6311(3) 0.066(4) Uani 1 1 d G
H4C H 1.1541 0.6663 0.5837 0.099 Uiso 1 1 calc R
N5 N 0.23364(15) 0.85488(19) 0.32671(12) 0.038(2) Uani 1 1 d G
H5A H 0.2512 0.9319 0.3342 0.045 Uiso 1 1 calc R
H5B H 0.2478 0.8180 0.2639 0.045 Uiso 1 1 calc R
N6 N -0.2071(3) 1.0361(3) 0.3116(3) 0.056(3) Uani 1 1 d G
H6A H -0.2287 1.0152 0.3640 0.067 Uiso 1 1 calc R
N7 N -0.2814(4) 1.0856(4) 0.1621(4) 0.056(3) Uani 1 1 d G
H7B H -0.2131 1.0768 0.1510 0.084 Uiso 1 1 calc R
N8 N -0.4259(4) 1.0217(4) 0.2575(3) 0.064(3) Uani 1 1 d G
H8A H -0.4900 1.0304 0.2156 0.076 Uiso 1 1 calc R
H8B H -0.4412 0.9965 0.3093 0.076 Uiso 1 1 calc R

loop_
_atom_site_aniso_label
_atom_site_aniso_U_11
_atom_site_aniso_U_22
_atom_site_aniso_U_33
_atom_site_aniso_U_23
_atom_site_aniso_U_13
_atom_site_aniso_U_12
Mo2 0.0294(5) 0.0283(5) 0.0263(5) 0.0097(4) 0.0112(4) 0.0087(4)
Mo3 0.0404(6) 0.0341(5) 0.0394(5) 0.0200(4) 0.0187(4) 0.0208(4)
Mo1 0.0270(5) 0.0361(5) 0.0328(5) 0.0200(4) 0.0097(4) 0.0111(4)
As1 0.0486(7) 0.0253(6) 0.0491(7) 0.0086(5) 0.0027(6) -0.0040(5)
As2 0.0354(6) 0.0465(7) 0.0271(6) 0.0033(5) 0.0029(5) -0.0058(5)
As3 0.0244(6) 0.0481(7) 0.0358(6) 0.0137(5) 0.0049(4) 0.0006(5)
Cu1 0.0231(8) 0.0190(8) 0.0227(8) 0.0075(6) 0.0053(6) 0.0048(6)
O1 0.046(5) 0.035(5) 0.082(6) 0.033(4) 0.021(4) 0.011(4)
O2 0.037(5) 0.088(7) 0.036(4) 0.028(4) 0.008(4) 0.024(4)
O3 0.032(4) 0.028(4) 0.031(4) 0.008(3) 0.009(3) 0.009(3)
O5 0.039(4) 0.046(5) 0.052(5) 0.023(4) 0.020(4) 0.012(4)
O6 0.048(5) 0.036(4) 0.033(4) 0.005(3) 0.013(3) 0.009(4)
O7 0.030(4) 0.026(4) 0.024(3) 0.007(3) 0.004(3) 0.004(3)
O8 0.047(4) 0.028(4) 0.028(4) 0.009(3) 0.013(3) 0.016(3)
O9 0.061(6) 0.035(5) 0.062(5) 0.024(4) 0.025(4) 0.019(4)
O10 0.043(5) 0.072(6) 0.076(6) 0.041(5) 0.033(4) 0.036(5)
O11 0.028(4) 0.042(4) 0.039(4) 0.023(3) 0.013(3) 0.015(3)
O12 0.027(4) 0.056(5) 0.033(4) 0.014(4) -0.002(3) -0.001(4)
O13 0.028(4) 0.027(4) 0.030(4) 0.005(3) 0.008(3) 0.001(3)
O14 0.035(4) 0.048(5) 0.045(5) 0.016(4) 0.005(3) -0.008(4)
O15 0.035(4) 0.039(5) 0.047(5) 0.000(4) 0.007(4) -0.012(4)
O16 0.033(4) 0.046(5) 0.044(4) 0.021(4) -0.003(3) -0.012(4)
O18 0.031(4) 0.064(6) 0.047(5) 0.032(4) 0.001(3) 0.002(4)
Cu2 0.0349(8) 0.0449(8) 0.0328(7) 0.0143(6) 0.0069(6) 0.0056(6)
O17 0.042(5) 0.059(6) 0.049(5) 0.027(4) 0.000(4) -0.006(4)
O19 0.029(5) 0.109(9) 0.076(7) 0.057(6) 0.010(4) 0.003(5)
C3 0.024(7) 0.112(15) 0.23(2) 0.130(17) 0.026(10) 0.019(8)
C4 0.051(7) 0.095(9) 0.112(9) 0.061(7) 0.026(7) 0.026(7)
C6 0.040(7) 0.059(8) 0.067(8) 0.046(7) 0.021(6) 0.026(6)
C7 0.041(7) 0.043(7) 0.040(6) 0.010(5) 0.012(5) 0.017(5)
C8 0.044(8) 0.139(16) 0.097(12) 0.090(12) 0.043(8) 0.049(9)
C11 0.085(12) 0.103(14) 0.071(10) 0.052(10) -0.025(9) -0.054(11)
C12 0.070(9) 0.031(6) 0.043(7) 0.012(5) 0.018(6) 0.017(6)
N1 0.024(5) 0.056(6) 0.052(6) 0.025(5) 0.009(4) 0.008(4)
N2 0.026(5) 0.079(8) 0.096(9) 0.066(7) 0.013(5) 0.007(5)
N3 0.046(7) 0.099(10) 0.076(8) 0.057(8) 0.019(6) 0.028(7)
N4 0.033(6) 0.118(11) 0.073(8) 0.066(8) 0.014(5) 0.023(6)
N5 0.039(5) 0.039(5) 0.041(5) 0.016(4) 0.009(4) 0.014(4)
N6 0.074(8) 0.055(7) 0.039(6) 0.021(5) 0.001(5) -0.013(6)
N7 0.063(7) 0.061(7) 0.059(7) 0.034(6) 0.016(6) 0.022(6)
N8 0.058(7) 0.076(9) 0.080(8) 0.047(7) 0.028(6) 0.033(6)

loop_
_atom_type_symbol
_atom_type_description
_atom_type_scat_dispersion_real
_atom_type_scat_dispersion_imag
_atom_type_scat_source
C C 0.0033 0.0016 'International Tables Vol C Tables 4.2.6.8 and 6.1.1.4'
H H 0.0000 0.0000 'International Tables Vol C Tables 4.2.6.8 and 6.1.1.4'
As As 0.0499 2.0058 'International Tables Vol C Tables 4.2.6.8 and 6.1.1.4'
Cu Cu 0.3201 1.2651 'International Tables Vol C Tables 4.2.6.8 and 6.1.1.4'
Mo Mo -1.6832 0.6857 'International Tables Vol C Tables 4.2.6.8 and 6.1.1.4'
N N 0.0061 0.0033 'International Tables Vol C Tables 4.2.6.8 and 6.1.1.4'
O O 0.0106 0.0060 'International Tables Vol C Tables 4.2.6.8 and 6.1.1.4'

loop_
_geom_angle_atom_site_label_1
_geom_angle_atom_site_label_2
_geom_angle_atom_site_label_3
_geom_angle
_geom_angle_site_symmetry_1
_geom_angle_site_symmetry_3
O5 Mo2 O6 104.7(4) . .
O5 Mo2 O4 97.9(3) . .
O6 Mo2 O4 101.3(3) . .
O5 Mo2 O8 101.1(3) . .
O6 Mo2 O8 96.4(3) . .
O4 Mo2 O8 149.8(3) . .
O5 Mo2 O7 90.8(3) . .
O6 Mo2 O7 162.5(3) . .
O4 Mo2 O7 84.1(3) . .
O8 Mo2 O7 72.3(3) . .
O5 Mo2 O13 163.9(3) . 2_665
O6 Mo2 O13 89.5(3) . 2_665
O4 Mo2 O13 71.4(3) . 2_665
O8 Mo2 O13 84.5(3) . 2_665
O7 Mo2 O13 76.4(2) . 2_665
O5 Mo2 Mo3 91.4(3) . .
O6 Mo2 Mo3 126.1(3) . .
O4 Mo2 Mo3 127.37(19) . .
O8 Mo2 Mo3 29.7(2) . .
O7 Mo2 Mo3 43.84(17) . .
O13 Mo2 Mo3 86.19(17) 2_665 .
O5 Mo2 Cu1 129.0(3) . .
O6 Mo2 Cu1 126.3(3) . .
O4 Mo2 Cu1 74.26(19) . .
O8 Mo2 Cu1 75.5(2) . .
O7 Mo2 Cu1 38.92(17) . .
O13 Mo2 Cu1 37.52(16) 2_665 .
Mo3 Mo2 Cu1 60.42(2) . .
O5 Mo2 Mo1 126.9(3) . .
O6 Mo2 Mo1 90.2(3) . .
O4 Mo2 Mo1 29.1(2) . .
O8 Mo2 Mo1 128.0(2) . .
O7 Mo2 Mo1 86.76(17) . .
O13 Mo2 Mo1 43.87(17) 2_665 .
Mo3 Mo2 Mo1 120.26(3) . .
Cu1 Mo2 Mo1 59.84(2) . .
O10 Mo3 O9 106.1(4) . .
O10 Mo3 O8 102.0(4) . .
O9 Mo3 O8 96.6(4) . .
O10 Mo3 O11 97.5(4) . .
O9 Mo3 O11 100.8(4) . .
O8 Mo3 O11 149.1(3) . .
O10 Mo3 O7 91.3(4) . .
O9 Mo3 O7 161.1(3) . .
O8 Mo3 O7 71.9(3) . .
O11 Mo3 O7 84.0(3) . .
O10 Mo3 O3 162.8(4) . 2_665
O9 Mo3 O3 89.0(3) . 2_665
O8 Mo3 O3 84.0(3) . 2_665
O11 Mo3 O3 71.1(3) . 2_665
O7 Mo3 O3 75.1(2) . 2_665
O10 Mo3 Mo2 92.2(3) . .
O9 Mo3 Mo2 126.6(3) . .
O8 Mo3 Mo2 30.0(2) . .
O11 Mo3 Mo2 126.5(2) . .
O7 Mo3 Mo2 43.20(16) . .
O3 Mo3 Mo2 85.01(16) 2_665 .
O10 Mo3 Mo1 126.8(3) . 2_665
O9 Mo3 Mo1 88.8(3) . 2_665
O8 Mo3 Mo1 127.2(2) . 2_665
O11 Mo3 Mo1 29.4(2) . 2_665
O7 Mo3 Mo1 86.60(16) . 2_665
O3 Mo3 Mo1 43.52(16) 2_665 2_665
Mo2 Mo3 Mo1 119.39(3) . 2_665
O10 Mo3 Cu1 129.2(3) . .
O9 Mo3 Cu1 124.8(3) . .
O8 Mo3 Cu1 75.2(2) . .
O11 Mo3 Cu1 73.9(2) . .
O7 Mo3 Cu1 38.68(17) . .
O3 Mo3 Cu1 36.38(17) 2_665 .
Mo2 Mo3 Cu1 59.87(2) . .
Mo1 Mo3 Cu1 59.52(2) 2_665 .
O2 Mo1 O1 105.4(4) . .
O2 Mo1 O4 101.6(3) . .
O1 Mo1 O4 97.2(3) . .
O2 Mo1 O11 97.1(3) . 2_665
O1 Mo1 O11 101.0(4) . 2_665
O4 Mo1 O11 149.3(3) . 2_665
O2 Mo1 O3 163.0(4) . .
O1 Mo1 O3 89.9(4) . .
O4 Mo1 O3 83.3(3) . .
O11 Mo1 O3 72.3(3) 2_665 .
O2 Mo1 O13 91.6(4) . 2_665
O1 Mo1 O13 161.6(3) . 2_665
O4 Mo1 O13 72.0(3) . 2_665
O11 Mo1 O13 83.5(3) 2_665 2_665
O3 Mo1 O13 74.3(2) . 2_665
O2 Mo1 Cu1 128.6(3) . .
O1 Mo1 Cu1 126.0(3) . .
O4 Mo1 Cu1 74.60(19) . .
O11 Mo1 Cu1 74.7(2) 2_665 .
O3 Mo1 Cu1 36.65(17) . .
O13 Mo1 Cu1 37.61(16) 2_665 .
O2 Mo1 Mo2 91.4(3) . .
O1 Mo1 Mo2 126.6(3) . .
O4 Mo1 Mo2 29.4(2) . .
O11 Mo1 Mo2 127.2(2) 2_665 .
O3 Mo1 Mo2 85.07(17) . .
O13 Mo1 Mo2 44.15(17) 2_665 .
Cu1 Mo1 Mo2 60.06(2) . .
O2 Mo1 Mo3 126.5(3) . 2_665
O1 Mo1 Mo3 89.4(3) . 2_665
O4 Mo1 Mo3 127.6(2) . 2_665
O11 Mo1 Mo3 29.5(2) 2_665 2_665
O3 Mo1 Mo3 44.61(17) . 2_665
O13 Mo1 Mo3 85.95(16) 2_665 2_665
Cu1 Mo1 Mo3 60.29(2) . 2_665
Mo2 Mo1 Mo3 120.35(3) . 2_665
O15 As1 O14 99.3(4) . .
O15 As1 O3 100.0(3) . .
O14 As1 O3 100.6(3) . .
O12 As2 O15 99.6(4) . .
O12 As2 O13 99.6(3) . .
O15 As2 O13 99.6(3) . .
O14 As3 O12 99.4(4) . .
O14 As3 O7 99.2(3) . .
O12 As3 O7 97.8(3) . .
O3 Cu1 O3 180.0(4) . 2_665
O3 Cu1 O13 93.6(3) . .
O3 Cu1 O13 86.4(3) 2_665 .
O3 Cu1 O13 86.4(3) . 2_665
O3 Cu1 O13 93.6(3) 2_665 2_665
O13 Cu1 O13 180.0(4) . 2_665
O3 Cu1 O7 86.7(3) . 2_665
O3 Cu1 O7 93.3(3) 2_665 2_665
O13 Cu1 O7 86.1(3) . 2_665
O13 Cu1 O7 93.9(3) 2_665 2_665
O3 Cu1 O7 93.3(3) . .
O3 Cu1 O7 86.7(3) 2_665 .
O13 Cu1 O7 93.9(3) . .
O13 Cu1 O7 86.1(3) 2_665 .
O7 Cu1 O7 180.0(3) 2_665 .
O3 Cu1 Mo1 136.96(19) . 2_665
O3 Cu1 Mo1 43.04(19) 2_665 2_665
O13 Cu1 Mo1 43.36(19) . 2_665
O13 Cu1 Mo1 136.64(19) 2_665 2_665
O7 Cu1 Mo1 89.67(17) 2_665 2_665
O7 Cu1 Mo1 90.33(17) . 2_665
O3 Cu1 Mo1 43.04(19) . .
O3 Cu1 Mo1 136.96(19) 2_665 .
O13 Cu1 Mo1 136.64(19) . .
O13 Cu1 Mo1 43.36(19) 2_665 .
O7 Cu1 Mo1 90.33(17) 2_665 .
O7 Cu1 Mo1 89.67(17) . .
Mo1 Cu1 Mo1 180.00(2) 2_665 .
O3 Cu1 Mo2 90.28(19) . 2_665
O3 Cu1 Mo2 89.72(19) 2_665 2_665
O13 Cu1 Mo2 43.53(19) . 2_665
O13 Cu1 Mo2 136.47(19) 2_665 2_665
O7 Cu1 Mo2 42.60(17) 2_665 2_665
O7 Cu1 Mo2 137.40(17) . 2_665
Mo1 Cu1 Mo2 60.09(2) 2_665 2_665
Mo1 Cu1 Mo2 119.91(2) . 2_665
O3 Cu1 Mo2 89.72(19) . .
O3 Cu1 Mo2 90.28(19) 2_665 .
O13 Cu1 Mo2 136.47(19) . .
O13 Cu1 Mo2 43.53(19) 2_665 .
O7 Cu1 Mo2 137.40(17) 2_665 .
O7 Cu1 Mo2 42.60(17) . .
Mo1 Cu1 Mo2 119.91(2) 2_665 .
Mo1 Cu1 Mo2 60.09(2) . .
Mo2 Cu1 Mo2 180.00(4) 2_665 .
O3 Cu1 Mo3 43.76(19) . 2_665
O3 Cu1 Mo3 136.24(19) 2_665 2_665
O13 Cu1 Mo3 89.96(19) . 2_665
O13 Cu1 Mo3 90.04(19) 2_665 2_665
O7 Cu1 Mo3 42.94(18) 2_665 2_665
O7 Cu1 Mo3 137.06(18) . 2_665
Mo1 Cu1 Mo3 119.81(2) 2_665 2_665
Mo1 Cu1 Mo3 60.19(2) . 2_665
Mo2 Cu1 Mo3 59.71(2) 2_665 2_665
Mo2 Cu1 Mo3 120.29(2) . 2_665
O3 Cu1 Mo3 136.24(19) . .
O3 Cu1 Mo3 43.76(19) 2_665 .
O13 Cu1 Mo3 90.04(19) . .
O13 Cu1 Mo3 89.96(19) 2_665 .
O7 Cu1 Mo3 137.06(18) 2_665 .
O7 Cu1 Mo3 42.94(18) . .
Mo1 Cu1 Mo3 60.19(2) 2_665 .
Mo1 Cu1 Mo3 119.81(2) . .
Mo2 Cu1 Mo3 120.29(2) 2_665 .
Mo2 Cu1 Mo3 59.71(2) . .
Mo3 Cu1 Mo3 180.00(3) 2_665 .
As1 O3 Cu1 127.5(4) . .
As1 O3 Mo1 114.8(3) . .
Cu1 O3 Mo1 100.3(3) . .
As1 O3 Mo3 115.8(3) . 2_665
Cu1 O3 Mo3 99.9(3) . 2_665
Mo1 O3 Mo3 91.9(2) . 2_665
Mo1 O4 Mo2 121.5(3) . .
Mo2 O6 Cu2 126.2(4) . .
As3 O7 Cu1 126.6(3) . .
As3 O7 Mo2 116.9(3) . .
Cu1 O7 Mo2 98.5(3) . .
As3 O7 Mo3 116.9(3) . .
Cu1 O7 Mo3 98.4(3) . .
Mo2 O7 Mo3 93.0(2) . .
Mo3 O8 Mo2 120.3(4) . .
Mo1 O11 Mo3 121.1(4) 2_665 .
As2 O12 As3 132.4(4) . .
As2 O13 Cu1 126.5(4) . .
As2 O13 Mo1 116.1(3) . 2_665
Cu1 O13 Mo1 99.0(3) . 2_665
As2 O13 Mo2 117.5(3) . 2_665
Cu1 O13 Mo2 99.0(3) . 2_665
Mo1 O13 Mo2 92.0(2) 2_665 2_665
As3 O14 As1 130.9(4) . .
As2 O15 As1 130.6(5) . .
C1 O16 Cu2 115.3(5) . .
C7 O18 Cu2 116.8(5) . .
O18 Cu2 O16 173.8(4) . .
O18 Cu2 N5 84.8(2) . .
O16 Cu2 N5 95.2(2) . .
O18 Cu2 N1 94.8(2) . .
O16 Cu2 N1 84.9(2) . .
N5 Cu2 N1 176.8 . .
O18 Cu2 O6 91.9(3) . .
O16 Cu2 O6 94.3(3) . .
N5 Cu2 O6 97.27(19) . .
N1 Cu2 O6 85.96(19) . .
C1 O17 H17A 109.5 . .
C7 O19 H19A 109.5 . .
O17 C1 O16 125.1(3) . .
O17 C1 C2 119.0 . .
O16 C1 C2 115.8(3) . .
C3 C2 N1 123.7 . .
C3 C2 C1 125.6 . .
N1 C2 C1 110.7 . .
C3 C2 H2A 90.6 . .
N1 C2 H2A 90.6 . .
C1 C2 H2A 90.6 . .
C2 C3 C4 135.0 . .
C2 C3 H3A 103.4 . .
C4 C3 H3A 103.4 . .
C2 C3 H3B 103.4 . .
C4 C3 H3B 103.4 . .
H3A C3 H3B 105.2 . .
C5 C4 C3 138.0 . .
C5 C4 H4A 102.6 . .
C3 C4 H4A 102.6 . .
C5 C4 H4B 102.6 . .
C3 C4 H4B 102.6 . .
H4A C4 H4B 105.0 . .
C4 C5 N2 118.0 . .
C4 C5 H5C 107.8 . .
N2 C5 H5C 107.8 . .
C4 C5 H5D 107.8 . .
N2 C5 H5D 107.8 . .
H5C C5 H5D 107.1 . .
N3 C6 N2 123.4 . .
N3 C6 N4 117.5 . .
N2 C6 N4 119.0 . .
O19 C7 O18 124.4(3) . .
O19 C7 C8 117.7 . .
O18 C7 C8 117.9(3) . .
O19 C7 H7A 90.2 . .
O18 C7 H7A 90.2 . .
C8 C7 H7A 90.2 . .
C9 C8 C7 128.7 . .
C9 C8 N5 121.5 . .
C7 C8 N5 109.6 . .
C9 C8 H8C 91.6 . .
C7 C8 H8C 91.6 . .
N5 C8 H8C 91.6 . .
C8 C9 C10 131.8 . .
C8 C9 H9A 104.3 . .
C10 C9 H9A 104.3 . .
C8 C9 H9B 104.3 . .
C10 C9 H9B 104.3 . .
H9A C9 H9B 105.6 . .
C9 C10 C11 116.4 . .
C9 C10 H10A 108.2 . .
C11 C10 H10A 108.2 . .
C9 C10 H10B 108.2 . .
C11 C10 H10B 108.2 . .
H10A C10 H10B 107.3 . .
N6 C11 C10 113.3 . .
N6 C11 H11A 108.9 . .
C10 C11 H11A 108.9 . .
N6 C11 H11B 108.9 . .
C10 C11 H11B 108.9 . .
H11A C11 H11B 107.7 . .
N8 C12 N7 119.5 . .
N8 C12 N6 117.9 . .
N7 C12 N6 122.6 . .
C2 N1 Cu2 106.5 . .
C2 N1 H1B 110.4 . .
Cu2 N1 H1B 110.4 . .
C2 N1 H1C 110.4 . .
Cu2 N1 H1C 110.4 . .
H1B N1 H1C 108.6 . .
C6 N2 C5 123.1 . .
C6 N2 H2B 118.4 . .
C5 N2 H2B 118.4 . .
C6 N3 H3C 120.0 . .
C6 N3 H3D 120.0 . .
H3C N3 H3D 120.0 . .
C6 N4 H4C 109.5 . .
C8 N5 Cu2 109.9 . .
C8 N5 H5A 109.7 . .
Cu2 N5 H5A 109.7 . .
C8 N5 H5B 109.7 . .
Cu2 N5 H5B 109.7 . .
H5A N5 H5B 108.2 . .
C12 N6 C11 124.6 . .
C12 N6 H6A 117.7 . .
C11 N6 H6A 117.7 . .
C12 N7 H7B 109.5 . .
C12 N8 H8A 120.0 . .
C12 N8 H8B 120.0 . .
H8A N8 H8B 120.0 . .

loop_
_geom_bond_atom_site_label_1
_geom_bond_atom_site_label_2
_geom_bond_distance
_geom_bond_site_symmetry_2
Mo2 O5 1.692(8) .
Mo2 O6 1.707(7) .
Mo2 O4 1.917(7) .
Mo2 O8 1.925(7) .
Mo2 O7 2.280(6) .
Mo2 O13 2.323(7) 2_665
Mo2 Mo3 3.3268(12) .
Mo2 Cu1 3.3323(9) .
Mo2 Mo1 3.3333(12) .
Mo3 O10 1.688(8) .
Mo3 O9 1.721(8) .
Mo3 O8 1.910(7) .
Mo3 O11 1.925(7) .
Mo3 O7 2.307(7) .
Mo3 O3 2.352(7) 2_665
Mo3 Mo1 3.3475(12) 2_665
Mo3 Cu1 3.3505(9) .
Mo1 O2 1.710(8) .
Mo1 O1 1.718(8) .
Mo1 O4 1.902(7) .
Mo1 O11 1.919(7) 2_665
Mo1 O3 2.306(7) .
Mo1 O13 2.311(7) 2_665
Mo1 Cu1 3.3247(9) .
Mo1 Mo3 3.3475(12) 2_665
As1 O15 1.772(8) .
As1 O14 1.778(8) .
As1 O3 1.793(7) .
As2 O12 1.764(8) .
As2 O15 1.770(9) .
As2 O13 1.796(7) .
As3 O14 1.777(8) .
As3 O12 1.788(7) .
As3 O7 1.790(7) .
Cu1 O3 2.017(7) .
Cu1 O3 2.017(7) 2_665
Cu1 O13 2.055(7) .
Cu1 O13 2.055(7) 2_665
Cu1 O7 2.117(7) 2_665
Cu1 O7 2.117(7) .
Cu1 Mo1 3.3247(9) 2_665
Cu1 Mo2 3.3323(9) 2_665
Cu1 Mo3 3.3505(9) 2_665
O1W O1W' 1.07(3) .
O2W O2W' 0.79(3) .
O3 Mo3 2.352(7) 2_665
O6 Cu2 2.419(7) .
O11 Mo1 1.919(7) 2_665
O13 Mo1 2.311(7) 2_665
O13 Mo2 2.323(7) 2_665
O16 C1 1.276(8) .
O16 Cu2 1.926(7) .
O18 C7 1.285(8) .
O18 Cu2 1.911(8) .
Cu2 N5 1.9819 .
Cu2 N1 1.9968 .
O17 C1 1.2396 .
O17 H17A 0.8200 .
O19 C7 1.2249 .
O19 H19A 0.8200 .
C1 C2 1.4945 .
C2 C3 1.3219 .
C2 N1 1.4746 .
C2 H2A 0.9800 .
C3 C4 1.4015 .
C3 H3A 0.9700 .
C3 H3B 0.9700 .
C4 C5 1.3239 .
C4 H4A 0.9700 .
C4 H4B 0.9700 .
C5 N2 1.4573 .
C5 H5C 0.9700 .
C5 H5D 0.9700 .
C6 N3 1.3088 .
C6 N2 1.3245 .
C6 N4 1.3340 .
C7 C8 1.4943 .
C7 H7A 0.9800 .
C8 C9 1.2730 .
C8 N5 1.5125 .
C8 H8C 0.9800 .
C9 C10 1.4243 .
C9 H9A 0.9700 .
C9 H9B 0.9700 .
C10 C11 1.5246 .
C10 H10A 0.9700 .
C10 H10B 0.9700 .
C11 N6 1.5173 .
C11 H11A 0.9700 .
C11 H11B 0.9700 .
C12 N8 1.3211 .
C12 N7 1.3249 .
C12 N6 1.3424 .
N1 H1B 0.9000 .
N1 H1C 0.9000 .
N2 H2B 0.8600 .
N3 H3C 0.8600 .
N3 H3D 0.8600 .
N4 H4C 0.7500 .
N5 H5A 0.9000 .
N5 H5B 0.9000 .
N6 H6A 0.8600 .
N7 H7B 0.7500 .
N8 H8A 0.8600 .
N8 H8B 0.8600 .

loop_
_geom_hbond_atom_site_label_D
_geom_hbond_atom_site_label_H
_geom_hbond_atom_site_label_A
_geom_hbond_distance_DH
_geom_hbond_distance_HA
_geom_hbond_distance_DA
_geom_hbond_angle_DHA
_geom_hbond_site_symmetry_A
N1 H1B N8 0.90 2.52 3.379(4) 160.9 2_576
N2 H2B O19 0.86 2.01 2.8682(12) 175.0 1_655
N3 H3C O5 0.86 2.16 2.955(8) 152.8 2_666
N3 H3D O11 0.86 2.32 3.128(8) 156.9 1_656
N3 H3D O12 0.86 2.46 3.069(9) 128.2 1_656
N4 H4C O18 0.75 2.12 2.844(8) 162.3 1_655
N5 H5A O1W' 0.90 2.55 3.15(2) 124.6 1_565
N5 H5A O17 0.90 2.65 3.114(4) 113.2 2_676
N5 H5B O8 0.90 2.23 3.060(7) 153.4 .
N6 H6A O17 0.86 1.99 2.8438(12) 172.6 1_455
N7 H7B O2W' 0.75 2.27 2.94(2) 149.0 1_465
N7 H7B O2W 0.75 2.51 3.19(3) 151.3 1_465
N8 H8A O1W' 0.86 2.13 2.86(2) 143.1 1_465
N8 H8A O1 0.86 2.50 3.096(9) 127.4 1_465
N8 H8B O16 0.86 2.13 2.976(8) 165.8 1_455
